data_4334502
loop_
_publ_author_name
'Wing-Por Leung'
'Kwok-Wai Kan'
'Yuk-Chi Chan'
'Thomas C. W. Mak'

_publ_section_title
;
 Synthesis of Hetero-Binuclear Complexes from Bisgermavinylidene
;
_journal_name_full 'Inorganic Chemistry'
_journal_page_first 4571
_journal_page_last 4577
_journal_paper_doi 10.1021/ic400056f
_journal_volume 52
_journal_year 2013
_chemical_formula_sum 'C33.25 H42.5 Cl2.5 Fe Ge N2 O0.5 P2 Si2'
_chemical_formula_weight 813.38
_chemical_name_systematic
; 
 ? 
;
_space_group_IT_number 15
_symmetry_cell_setting monoclinic
_symmetry_space_group_name_Hall '-C 2yc'
_symmetry_space_group_name_H-M 'C 1 2/c 1'
_atom_sites_solution_hydrogens geom
_atom_sites_solution_primary direct
_atom_sites_solution_secondary difmap
_audit_creation_method SHELXL-97
_cell_angle_alpha 90.00
_cell_angle_beta 104.585(2)
_cell_angle_gamma 90.00
_cell_formula_units_Z 8
_cell_length_a 42.371(5)
_cell_length_b 11.1108(13)
_cell_length_c 19.497(2)
_cell_measurement_reflns_used 934
_cell_measurement_temperature 293(2)
_cell_measurement_theta_max 21.67
_cell_measurement_theta_min 2.25
_cell_volume 8882.9(17)
_computing_cell_refinement 'BRUKER SMART CCD DIFFRACTOMETER'
_computing_data_collection 'BRUKER SMART CCD DIFFRACTOMETER'
_computing_data_reduction 'BRUKER SMART CCD DIFFRACTOMETER'
_computing_molecular_graphics 'SIEMENS SHELXTL'
_computing_publication_material 'SIEMENS SHELXTL'
_computing_structure_refinement 'SHELXL-97 (Sheldrick, 1997)'
_computing_structure_solution 'SHELXS-97 (Sheldrick, 1990)'
_diffrn_ambient_temperature 293(2)
_diffrn_measured_fraction_theta_full 0.999
_diffrn_measured_fraction_theta_max 0.999
_diffrn_measurement_device_type 'BRUKER SMART CCD DIFFRACTOMETER'
_diffrn_measurement_method 'OMEGA SCAN'
_diffrn_radiation_monochromator graphite
_diffrn_radiation_source 'fine-focus sealed tube'
_diffrn_radiation_type MoK\a
_diffrn_radiation_wavelength 0.71073
_diffrn_reflns_av_R_equivalents 0.0384
_diffrn_reflns_av_sigmaI/netI 0.0426
_diffrn_reflns_limit_h_max 50
_diffrn_reflns_limit_h_min -50
_diffrn_reflns_limit_k_max 13
_diffrn_reflns_limit_k_min -10
_diffrn_reflns_limit_l_max 23
_diffrn_reflns_limit_l_min -23
_diffrn_reflns_number 23438
_diffrn_reflns_theta_full 25.00
_diffrn_reflns_theta_max 25.00
_diffrn_reflns_theta_min 0.99
_exptl_absorpt_coefficient_mu 1.303
_exptl_absorpt_correction_T_max 1.000
_exptl_absorpt_correction_T_min 0.500261
_exptl_absorpt_correction_type multi-scan
_exptl_crystal_colour colourless
_exptl_crystal_density_diffrn 1.216
_exptl_crystal_density_meas 0
_exptl_crystal_description block
_exptl_crystal_F_000 3348
_exptl_crystal_size_max 0.50
_exptl_crystal_size_mid 0.40
_exptl_crystal_size_min 0.30
_refine_diff_density_max 1.033
_refine_diff_density_min -0.482
_refine_diff_density_rms 0.169
_refine_ls_extinction_method none
_refine_ls_goodness_of_fit_ref 1.090
_refine_ls_hydrogen_treatment riding
_refine_ls_matrix_type full
_refine_ls_number_parameters 429
_refine_ls_number_reflns 7809
_refine_ls_number_restraints 32
_refine_ls_restrained_S_all 1.271
_refine_ls_R_factor_all 0.0846
_refine_ls_R_factor_gt 0.0526
_refine_ls_shift/su_max 0.041
_refine_ls_shift/su_mean 0.001
_refine_ls_structure_factor_coef Fsqd
_refine_ls_weighting_details 'calc w=1/[\s^2^(Fo^2^)+(0.1050P)^2^+23.3355P] where P=(Fo^2^+2Fc^2^)/3'
_refine_ls_weighting_scheme calc
_refine_ls_wR_factor_gt 0.1689
_refine_ls_wR_factor_ref 0.2007
_reflns_number_gt 5394
_reflns_number_total 7809
_reflns_threshold_expression >2sigma(I)
_cod_data_source_file ic400056f_si_006.cif
_cod_data_source_block kkw70
_cod_original_cell_volume 8882.8(18)
_cod_original_formula_sum 'C33.25 H42.50 Cl2.50 Fe Ge N2 O0.50 P2 Si2'
_cod_database_code 4334502

loop_
_symmetry_equiv_pos_as_xyz
'x, y, z'
'-x, y, -z+1/2'
'x+1/2, y+1/2, z'
'-x+1/2, y+1/2, -z+1/2'
'-x, -y, -z'
'x, -y, z-1/2'
'-x+1/2, -y+1/2, -z'
'x+1/2, -y+1/2, z-1/2'

loop_
_atom_site_label
_atom_site_type_symbol
_atom_site_fract_x
_atom_site_fract_y
_atom_site_fract_z
_atom_site_U_iso_or_equiv
_atom_site_adp_type
_atom_site_occupancy
_atom_site_symmetry_multiplicity
_atom_site_calc_flag
_atom_site_refinement_flags
Ge1 Ge 0.363712(13) 0.45569(5) 0.46988(3) 0.05078(16) Uani 1 1 d .
Fe1 Fe 0.363966(18) 0.43336(7) 0.30745(4) 0.0518(2) Uani 1 1 d .
P1 P 0.32184(3) 0.62319(10) 0.40506(6) 0.0373(3) Uani 1 1 d .
P2 P 0.39057(3) 0.64391(11) 0.36722(6) 0.0413(3) Uani 1 1 d .
Si1 Si 0.28844(4) 0.45228(16) 0.49240(10) 0.0679(5) Uani 1 1 d .
Si2 Si 0.43146(4) 0.5508(2) 0.26997(10) 0.0788(6) Uani 1 1 d .
Cl1 Cl 0.35163(5) 0.27980(13) 0.38059(10) 0.0837(5) Uani 1 1 d .
Cl2 Cl 0.34471(5) 0.3677(2) 0.19686(9) 0.1047(6) Uani 1 1 d .
N1 N 0.31911(9) 0.5148(4) 0.4595(2) 0.0460(10) Uani 1 1 d .
N2 N 0.40294(9) 0.5467(4) 0.3198(2) 0.0521(11) Uani 1 1 d .
C1 C 0.26630(18) 0.5724(8) 0.5299(4) 0.112(3) Uani 1 1 d .
H1A H 0.2815 0.6141 0.5673 0.168 Uiso 1 1 calc R
H1B H 0.2496 0.5360 0.5484 0.168 Uiso 1 1 calc R
H1C H 0.2565 0.6284 0.4932 0.168 Uiso 1 1 calc R
C2 C 0.2594(2) 0.3676(10) 0.4184(5) 0.152(4) Uani 1 1 d .
H2A H 0.2491 0.4232 0.3819 0.228 Uiso 1 1 calc R
H2B H 0.2431 0.3281 0.4367 0.228 Uiso 1 1 calc R
H2C H 0.2713 0.3088 0.3990 0.228 Uiso 1 1 calc R
C3 C 0.30981(19) 0.3508(7) 0.5664(4) 0.112(3) Uani 1 1 d .
H3A H 0.3242 0.3977 0.6026 0.168 Uiso 1 1 calc R
H3B H 0.3222 0.2918 0.5485 0.168 Uiso 1 1 calc R
H3C H 0.2940 0.3111 0.5861 0.168 Uiso 1 1 calc R
C4 C 0.35698(10) 0.5726(4) 0.3855(2) 0.0383(11) Uani 1 1 d .
C5 C 0.4500(2) 0.3989(10) 0.2749(6) 0.153(4) Uani 1 1 d .
H5A H 0.4334 0.3409 0.2551 0.229 Uiso 1 1 calc R
H5B H 0.4598 0.3790 0.3235 0.229 Uiso 1 1 calc R
H5C H 0.4663 0.3982 0.2487 0.229 Uiso 1 1 calc R
C6 C 0.4123(2) 0.5873(12) 0.1787(4) 0.162(5) Uani 1 1 d .
H6A H 0.3954 0.5300 0.1599 0.244 Uiso 1 1 calc R
H6B H 0.4283 0.5847 0.1515 0.244 Uiso 1 1 calc R
H6C H 0.4031 0.6666 0.1761 0.244 Uiso 1 1 calc R
C7 C 0.4646(2) 0.6614(11) 0.3073(6) 0.175(4) Uani 1 1 d .
H7A H 0.4555 0.7409 0.3046 0.263 Uiso 1 1 calc R
H7B H 0.4807 0.6584 0.2805 0.263 Uiso 1 1 calc R
H7C H 0.4745 0.6416 0.3559 0.263 Uiso 1 1 calc R
C11 C 0.28562(11) 0.6336(4) 0.3335(3) 0.0463(12) Uani 1 1 d .
C12 C 0.25948(13) 0.7053(6) 0.3405(3) 0.0694(17) Uani 1 1 d .
H12A H 0.2616 0.7551 0.3797 0.083 Uiso 1 1 calc R
C13 C 0.23019(15) 0.7015(7) 0.2880(4) 0.092(2) Uani 1 1 d .
H13A H 0.2126 0.7477 0.2928 0.110 Uiso 1 1 calc R
C14 C 0.22733(16) 0.6300(7) 0.2293(4) 0.093(2) Uani 1 1 d .
H14A H 0.2078 0.6286 0.1944 0.111 Uiso 1 1 calc R
C15 C 0.25296(16) 0.5606(7) 0.2215(4) 0.091(2) Uani 1 1 d .
H15A H 0.2508 0.5127 0.1814 0.110 Uiso 1 1 calc R
C16 C 0.28226(14) 0.5621(6) 0.2740(3) 0.0692(18) Uani 1 1 d .
H16A H 0.2996 0.5147 0.2689 0.083 Uiso 1 1 calc R
C21 C 0.32602(11) 0.7671(4) 0.4497(2) 0.0447(12) Uani 1 1 d .
C22 C 0.33505(16) 0.7675(5) 0.5233(3) 0.0684(17) Uani 1 1 d .
H22A H 0.3370 0.6954 0.5482 0.082 Uiso 1 1 calc R
C23 C 0.3411(2) 0.8766(6) 0.5595(4) 0.102(3) Uani 1 1 d .
H23A H 0.3468 0.8773 0.6087 0.123 Uiso 1 1 calc R
C24 C 0.3388(2) 0.9826(6) 0.5228(4) 0.101(3) Uani 1 1 d .
H24A H 0.3431 1.0551 0.5473 0.121 Uiso 1 1 calc R
C25 C 0.33023(17) 0.9821(5) 0.4507(4) 0.0762(19) Uani 1 1 d .
H25A H 0.3289 1.0543 0.4260 0.091 Uiso 1 1 calc R
C26 C 0.32345(13) 0.8750(4) 0.4139(3) 0.0545(14) Uani 1 1 d .
H26A H 0.3171 0.8759 0.3646 0.065 Uiso 1 1 calc R
C31 C 0.42048(12) 0.6716(5) 0.4500(3) 0.0532(14) Uani 1 1 d .
C32 C 0.44605(15) 0.5934(7) 0.4714(4) 0.080(2) Uani 1 1 d .
H32A H 0.4495 0.5334 0.4408 0.096 Uiso 1 1 calc R
C33 C 0.46704(19) 0.6035(9) 0.5392(4) 0.109(3) Uani 1 1 d .
H33A H 0.4847 0.5512 0.5523 0.131 Uiso 1 1 calc R
C34 C 0.46258(19) 0.6853(10) 0.5855(4) 0.112(3) Uani 1 1 d .
H34A H 0.4765 0.6894 0.6306 0.135 Uiso 1 1 calc R
C35 C 0.4370(2) 0.7632(8) 0.5651(4) 0.104(3) Uani 1 1 d .
H35A H 0.4338 0.8213 0.5970 0.125 Uiso 1 1 calc R
C36 C 0.41546(15) 0.7580(6) 0.4972(3) 0.0741(19) Uani 1 1 d .
H36A H 0.3981 0.8117 0.4843 0.089 Uiso 1 1 calc R
C41 C 0.37943(13) 0.7868(5) 0.3228(3) 0.0527(13) Uani 1 1 d .
C42 C 0.39558(17) 0.8928(6) 0.3423(4) 0.0789(19) Uani 1 1 d .
H42A H 0.4143 0.8935 0.3795 0.095 Uiso 1 1 calc R
C43 C 0.3844(2) 0.9998(7) 0.3072(4) 0.107(3) Uani 1 1 d .
H43A H 0.3954 1.0713 0.3219 0.128 Uiso 1 1 calc R
C44 C 0.3576(2) 1.0009(7) 0.2520(4) 0.112(3) Uani 1 1 d .
H44A H 0.3499 1.0727 0.2295 0.134 Uiso 1 1 calc R
C45 C 0.3419(2) 0.8936(7) 0.2296(4) 0.099(3) Uani 1 1 d .
H45A H 0.3241 0.8933 0.1904 0.119 Uiso 1 1 calc R
C46 C 0.35223(16) 0.7861(6) 0.2644(3) 0.0710(18) Uani 1 1 d .
H46A H 0.3413 0.7147 0.2492 0.085 Uiso 1 1 calc R
C51 C 0.5000 -0.0583(14) 0.2500 0.26(3) Uani 0.50 2 d SPD
C52 C 0.4660(3) 1.2299(11) 0.5260(8) 0.560(9) Uani 0.50 1 d PDU
C53 C 0.4614(4) 1.1005(11) 0.5493(8) 0.302(11) Uani 0.50 1 d PDU
C54 C 0.4353(3) 1.1990(12) 0.5325(8) 0.183(8) Uani 0.50 1 d PDU
C55 C 0.4366(4) 1.0866(12) 0.4885(8) 0.168(8) Uani 0.50 1 d PDU
Cl3 Cl 0.4743(3) 0.0610(12) 0.2578(8) 0.356(8) Uani 0.50 1 d PD
O1 O 0.4558(4) 1.1690(16) 0.4598(8) 0.560(16) Uani 0.50 1 d PD

loop_
_atom_site_aniso_label
_atom_site_aniso_U_11
_atom_site_aniso_U_22
_atom_site_aniso_U_33
_atom_site_aniso_U_23
_atom_site_aniso_U_13
_atom_site_aniso_U_12
Ge1 0.0500(3) 0.0484(3) 0.0517(3) 0.0120(2) 0.0088(2) 0.0029(2)
Fe1 0.0509(4) 0.0487(4) 0.0567(4) -0.0140(3) 0.0149(3) -0.0034(3)
P1 0.0388(5) 0.0368(6) 0.0375(6) 0.0001(5) 0.0120(5) -0.0004(5)
P2 0.0384(6) 0.0460(7) 0.0410(6) -0.0021(5) 0.0126(5) -0.0073(5)
Si1 0.0643(9) 0.0723(10) 0.0751(10) 0.0110(8) 0.0324(8) -0.0179(8)
Si2 0.0575(8) 0.1204(16) 0.0686(10) -0.0113(10) 0.0348(8) -0.0017(10)
Cl1 0.1121(12) 0.0425(7) 0.0992(12) -0.0004(8) 0.0317(10) -0.0098(8)
Cl2 0.1137(13) 0.1333(15) 0.0695(10) -0.0480(10) 0.0278(9) -0.0450(12)
N1 0.048(2) 0.042(2) 0.050(2) 0.0045(18) 0.0170(18) -0.0021(18)
N2 0.0392(19) 0.064(3) 0.056(2) -0.008(2) 0.0177(18) -0.0008(19)
C1 0.094(4) 0.144(7) 0.122(6) 0.024(5) 0.073(4) 0.016(5)
C2 0.130(6) 0.198(9) 0.130(7) -0.026(7) 0.035(6) -0.111(6)
C3 0.110(5) 0.110(6) 0.127(6) 0.057(5) 0.049(5) -0.009(5)
C4 0.038(2) 0.038(2) 0.040(2) -0.0009(19) 0.0110(19) -0.0049(18)
C5 0.135(6) 0.186(10) 0.160(8) -0.014(7) 0.080(6) 0.067(7)
C6 0.132(7) 0.292(15) 0.080(5) 0.046(7) 0.059(5) 0.015(9)
C7 0.122(5) 0.246(12) 0.195(9) -0.071(8) 0.108(6) -0.104(7)
C11 0.039(2) 0.052(3) 0.048(3) 0.001(2) 0.011(2) 0.004(2)
C12 0.051(3) 0.073(4) 0.082(4) -0.012(3) 0.013(3) 0.011(3)
C13 0.049(3) 0.088(5) 0.127(6) 0.007(5) 0.001(4) 0.018(3)
C14 0.056(4) 0.113(6) 0.088(5) -0.002(4) -0.021(3) 0.009(4)
C15 0.063(4) 0.128(6) 0.067(4) -0.030(4) -0.013(3) 0.002(4)
C16 0.051(3) 0.083(4) 0.068(4) -0.020(3) 0.003(3) 0.009(3)
C21 0.053(2) 0.042(2) 0.043(2) -0.002(2) 0.019(2) 0.004(2)
C22 0.111(5) 0.053(3) 0.044(3) -0.004(3) 0.025(3) 0.000(3)
C23 0.180(8) 0.072(4) 0.053(4) -0.021(3) 0.026(4) -0.011(5)
C24 0.164(7) 0.051(4) 0.089(5) -0.025(4) 0.037(5) -0.010(4)
C25 0.107(5) 0.042(3) 0.082(4) 0.000(3) 0.028(4) 0.000(3)
C26 0.073(3) 0.042(3) 0.051(3) 0.003(2) 0.020(2) 0.005(2)
C31 0.045(3) 0.064(3) 0.049(3) 0.002(3) 0.009(2) -0.014(2)
C32 0.064(4) 0.100(5) 0.070(4) 0.001(4) 0.004(3) 0.008(4)
C33 0.077(5) 0.147(7) 0.083(5) 0.004(5) -0.021(4) 0.013(5)
C34 0.080(5) 0.172(9) 0.067(5) -0.007(5) -0.015(4) -0.012(6)
C35 0.112(6) 0.134(7) 0.061(4) -0.035(4) 0.011(4) -0.034(5)
C36 0.071(4) 0.087(4) 0.057(3) -0.020(3) 0.002(3) -0.013(3)
C41 0.066(3) 0.049(3) 0.050(3) 0.002(2) 0.029(2) -0.005(2)
C42 0.101(5) 0.060(4) 0.076(4) 0.001(3) 0.025(4) -0.028(3)
C43 0.167(8) 0.058(4) 0.101(5) 0.015(4) 0.045(5) -0.011(5)
C44 0.187(8) 0.072(4) 0.091(5) 0.029(4) 0.061(5) 0.025(5)
C45 0.125(6) 0.108(6) 0.063(4) 0.031(4) 0.021(4) 0.025(5)
C46 0.086(4) 0.073(4) 0.052(3) 0.012(3) 0.014(3) -0.003(3)
C51 0.31(6) 0.18(4) 0.30(6) 0.000 0.13(5) 0.000
C52 0.560(11) 0.562(11) 0.551(13) -0.017(9) 0.127(9) -0.526
C53 0.307(14) 0.290(14) 0.301(15) 0.013(10) 0.061(9) -0.003(10)
C54 0.179(11) 0.180(11) 0.192(11) -0.016(9) 0.049(8) 0.045(9)
C55 0.172(11) 0.144(10) 0.165(11) -0.008(8) 0.000(8) -0.040(8)
Cl3 0.443(18) 0.353(16) 0.303(15) 0.050(12) 0.149(14) 0.159(13)
O1 0.55(3) 1.00(5) 0.175(18) -0.17(3) 0.17(2) -0.577

loop_
_atom_type_symbol
_atom_type_description
_atom_type_scat_dispersion_real
_atom_type_scat_dispersion_imag
_atom_type_scat_source
C C 0.0033 0.0016 'International Tables Vol C Tables 4.2.6.8 and 6.1.1.4'
H H 0.0000 0.0000 'International Tables Vol C Tables 4.2.6.8 and 6.1.1.4'
N N 0.0061 0.0033 'International Tables Vol C Tables 4.2.6.8 and 6.1.1.4'
Si Si 0.0817 0.0704 'International Tables Vol C Tables 4.2.6.8 and 6.1.1.4'
P P 0.1023 0.0942 'International Tables Vol C Tables 4.2.6.8 and 6.1.1.4'
Cl Cl 0.1484 0.1585 'International Tables Vol C Tables 4.2.6.8 and 6.1.1.4'
Fe Fe 0.3463 0.8444 'International Tables Vol C Tables 4.2.6.8 and 6.1.1.4'
Ge Ge 0.1547 1.8001 'International Tables Vol C Tables 4.2.6.8 and 6.1.1.4'
O O 0.0106 0.0060 'International Tables Vol C Tables 4.2.6.8 and 6.1.1.4'

loop_
_geom_angle_atom_site_label_1
_geom_angle_atom_site_label_2
_geom_angle_atom_site_label_3
_geom_angle
_geom_angle_site_symmetry_1
_geom_angle_site_symmetry_3
N1 Ge1 C4 76.71(17) . .
N1 Ge1 Cl1 99.27(12) . .
C4 Ge1 Cl1 88.55(13) . .
N1 Ge1 P1 37.55(12) . .
C4 Ge1 P1 40.32(13) . .
Cl1 Ge1 P1 102.36(5) . .
N2 Fe1 Cl2 113.86(14) . .
N2 Fe1 C4 74.63(16) . .
Cl2 Fe1 C4 143.55(13) . .
N2 Fe1 Cl1 131.96(13) . .
Cl2 Fe1 Cl1 105.36(8) . .
C4 Fe1 Cl1 90.10(12) . .
N2 Fe1 P2 35.47(12) . .
Cl2 Fe1 P2 134.88(7) . .
C4 Fe1 P2 39.55(11) . .
Cl1 Fe1 P2 119.44(6) . .
N1 P1 C4 96.3(2) . .
N1 P1 C11 111.5(2) . .
C4 P1 C11 117.8(2) . .
N1 P1 C21 110.8(2) . .
C4 P1 C21 114.2(2) . .
C11 P1 C21 106.1(2) . .
N1 P1 Ge1 47.26(14) . .
C4 P1 Ge1 50.70(15) . .
C11 P1 Ge1 138.60(17) . .
C21 P1 Ge1 114.67(15) . .
N2 P2 C4 102.4(2) . .
N2 P2 C31 112.0(2) . .
C4 P2 C31 108.6(2) . .
N2 P2 C41 113.6(2) . .
C4 P2 C41 111.6(2) . .
C31 P2 C41 108.5(2) . .
N2 P2 Fe1 48.07(15) . .
C4 P2 Fe1 54.99(15) . .
C31 P2 Fe1 130.40(19) . .
C41 P2 Fe1 121.13(17) . .
N1 Si1 C3 105.3(3) . .
N1 Si1 C1 110.7(3) . .
C3 Si1 C1 108.6(4) . .
N1 Si1 C2 108.7(3) . .
C3 Si1 C2 112.5(4) . .
C1 Si1 C2 110.9(4) . .
N2 Si2 C6 110.8(3) . .
N2 Si2 C5 107.0(4) . .
C6 Si2 C5 109.6(5) . .
N2 Si2 C7 111.1(4) . .
C6 Si2 C7 110.0(6) . .
C5 Si2 C7 108.2(5) . .
Fe1 Cl1 Ge1 79.86(5) . .
P1 N1 Si1 136.1(3) . .
P1 N1 Ge1 95.19(19) . .
Si1 N1 Ge1 128.3(2) . .
P2 N2 Si2 133.3(3) . .
P2 N2 Fe1 96.5(2) . .
Si2 N2 Fe1 127.4(2) . .
P1 C4 P2 133.9(3) . .
P1 C4 Ge1 89.0(2) . .
P2 C4 Ge1 119.6(2) . .
P1 C4 Fe1 130.2(2) . .
P2 C4 Fe1 85.46(19) . .
Ge1 C4 Fe1 95.25(18) . .
C16 C11 C12 119.4(5) . .
C16 C11 P1 120.0(4) . .
C12 C11 P1 120.3(4) . .
C13 C12 C11 119.5(6) . .
C14 C13 C12 120.3(6) . .
C15 C14 C13 120.8(6) . .
C14 C15 C16 119.7(6) . .
C11 C16 C15 120.4(6) . .
C26 C21 C22 119.1(5) . .
C26 C21 P1 122.8(4) . .
C22 C21 P1 117.9(4) . .
C21 C22 C23 119.6(5) . .
C24 C23 C22 120.3(6) . .
C25 C24 C23 120.0(6) . .
C24 C25 C26 120.5(6) . .
C21 C26 C25 120.5(5) . .
C32 C31 C36 118.7(5) . .
C32 C31 P2 119.1(5) . .
C36 C31 P2 121.4(4) . .
C31 C32 C33 120.2(7) . .
C34 C33 C32 122.1(8) . .
C33 C34 C35 118.4(7) . .
C34 C35 C36 121.7(8) . .
C31 C36 C35 118.8(6) . .
C42 C41 C46 118.8(5) . .
C42 C41 P2 124.7(4) . .
C46 C41 P2 116.5(4) . .
C41 C42 C43 120.9(6) . .
C44 C43 C42 120.8(7) . .
C43 C44 C45 119.0(7) . .
C44 C45 C46 121.3(7) . .
C45 C46 C41 119.1(6) . .
Cl3 C51 Cl3 81.3(13) 2_655 .
C54 C52 O1 83.5(10) . .
C54 C52 C53 63.0(6) . .
O1 C52 C53 77.9(9) . .
C55 C53 C54 62.9(7) . .
C55 C53 C52 88.7(9) . .
C54 C53 C52 53.5(7) . .
C55 C53 O1 49.6(6) . .
C54 C53 O1 66.0(5) . .
C52 C53 O1 48.4(5) . .
C52 C54 C55 89.2(9) . .
C52 C54 C53 63.5(7) . .
C55 C54 C53 53.7(7) . .
C52 C54 O1 49.3(6) . .
C55 C54 O1 48.6(6) . .
C53 C54 O1 65.6(5) . .
C53 C55 O1 83.0(10) . .
C53 C55 C54 63.4(6) . .
O1 C55 C54 78.4(10) . .
C51 Cl3 Cl3 49.4(6) . 2_655
C52 O1 C55 91.2(11) . .
C52 O1 C53 53.7(6) . .
C55 O1 C53 47.3(7) . .
C52 O1 C54 47.2(7) . .
C55 O1 C54 53.0(7) . .
C53 O1 C54 48.4(6) . .

loop_
_geom_bond_atom_site_label_1
_geom_bond_atom_site_label_2
_geom_bond_distance
_geom_bond_site_symmetry_2
Ge1 N1 1.962(4) .
Ge1 C4 2.059(4) .
Ge1 Cl1 2.5812(17) .
Ge1 P1 2.6608(12) .
Fe1 N2 2.042(4) .
Fe1 Cl2 2.2272(18) .
Fe1 C4 2.241(5) .
Fe1 Cl1 2.3649(19) .
Fe1 P2 2.7276(14) .
P1 N1 1.628(4) .
P1 C4 1.722(5) .
P1 C11 1.799(5) .
P1 C21 1.807(5) .
P2 N2 1.593(4) .
P2 C4 1.742(4) .
P2 C31 1.810(5) .
P2 C41 1.813(5) .
Si1 N1 1.733(4) .
Si1 C3 1.875(7) .
Si1 C1 1.882(8) .
Si1 C2 1.894(9) .
Si2 N2 1.732(5) .
Si2 C6 1.807(9) .
Si2 C5 1.853(10) .
Si2 C7 1.869(9) .
C11 C16 1.385(8) .
C11 C12 1.398(7) .
C12 C13 1.396(8) .
C13 C14 1.373(11) .
C14 C15 1.371(10) .
C15 C16 1.397(8) .
C21 C26 1.378(7) .
C21 C22 1.389(7) .
C22 C23 1.393(9) .
C23 C24 1.369(10) .
C24 C25 1.361(10) .
C25 C26 1.381(8) .
C31 C32 1.370(8) .
C31 C36 1.382(8) .
C32 C33 1.400(9) .
C33 C34 1.327(12) .
C34 C35 1.364(12) .
C35 C36 1.409(9) .
C41 C42 1.367(8) .
C41 C46 1.401(7) .
C42 C43 1.395(10) .
C43 C44 1.353(11) .
C44 C45 1.381(11) .
C45 C46 1.389(9) .
C51 Cl3 1.747(10) 2_655
C51 Cl3 1.747(10) .
C52 C54 1.380(16) .
C52 O1 1.426(11) .
C52 C53 1.535(10) .
C53 C55 1.380(16) .
C53 C54 1.529(11) .
C53 O1 1.863(18) .
C54 C55 1.523(11) .
C54 O1 1.869(19) .
C55 O1 1.430(11) .
Cl3 Cl3 2.28(3) 2_655
